data_7001320
loop_
_publ_author_name
'Gurnani, Chitra'
'Jura, Marek'
'Levason, William'
'Ratnani, Raju'
'Reid, Gillian'
'Webster, Michael'

_publ_section_title
;
 Preparation and structures of tellurium(iv) halide complexes with
 thioether coordination
;
_journal_issue 21
_journal_name_full 'Dalton Transactions'
_journal_page_first 4122
_journal_page_last 4128
_journal_paper_doi 10.1039/b902771h
_journal_year 2009
_chemical_absolute_configuration ad
_chemical_formula_moiety 'C4 H10 Br4 S2 Te'
_chemical_formula_sum 'C4 H10 Br4 S2 Te'
_chemical_formula_weight 569.48
_chemical_name_systematic
;
tetrabromo(1,2-bis(methylthio)ethane-S,S')tellurium(IV)
;
_space_group_IT_number 1
_space_group_name_Hall 'P 1'
_symmetry_cell_setting triclinic
_symmetry_space_group_name_Hall 'P 1'
_symmetry_space_group_name_H-M 'P 1'
_atom_sites_solution_hydrogens geom
_atom_sites_solution_primary direct
_atom_sites_solution_secondary difmap
_audit_creation_date 2009-01-28
_audit_creation_method 'SHELXL-97 + hand edit'
_cell_angle_alpha 111.166(10)
_cell_angle_beta 112.450(10)
_cell_angle_gamma 98.639(15)
_cell_formula_units_Z 1
_cell_length_a 7.0419(15)
_cell_length_b 7.612(2)
_cell_length_c 7.6259(15)
_cell_measurement_reflns_used 14156
_cell_measurement_temperature 120(2)
_cell_measurement_theta_max 27.48
_cell_measurement_theta_min 2.91
_cell_volume 332.04(14)
_computing_structure_refinement 'SHELXL-97 (Sheldrick, 1997)'
_computing_structure_solution 'SHELXS-97 (Sheldrick, 1997)'
_diffrn_ambient_temperature 120(2)
_diffrn_measured_fraction_theta_full 0.968
_diffrn_measured_fraction_theta_max 0.968
_diffrn_measurement_device_type 'Bruker-Nonius 95mm CCD camera on \k-goniostat'
_diffrn_measurement_method '\f & \w scans'
_diffrn_radiation_monochromator '10cm confocal mirrors'
_diffrn_radiation_source 'Bruker-Nonius FR591 rotating anode'
_diffrn_radiation_type MoK\a
_diffrn_radiation_wavelength 0.71073
_diffrn_reflns_av_R_equivalents 0.0492
_diffrn_reflns_av_sigmaI/netI 0.0630
_diffrn_reflns_limit_h_max 9
_diffrn_reflns_limit_h_min -9
_diffrn_reflns_limit_k_max 9
_diffrn_reflns_limit_k_min -9
_diffrn_reflns_limit_l_max 9
_diffrn_reflns_limit_l_min -9
_diffrn_reflns_number 6307
_diffrn_reflns_theta_full 27.58
_diffrn_reflns_theta_max 27.58
_diffrn_reflns_theta_min 3.25
_diffrn_standards_number 0
_exptl_absorpt_coefficient_mu 14.540
_exptl_absorpt_correction_T_max 1.0000
_exptl_absorpt_correction_T_min 0.5695
_exptl_absorpt_correction_type multi-scan
_exptl_absorpt_process_details 'G.M. Sheldrick, (2007). SADABS. Version 2007/2. Bruker AXS Inc.'
_exptl_crystal_colour red
_exptl_crystal_density_diffrn 2.848
_exptl_crystal_density_method 'not measured'
_exptl_crystal_description needle
_exptl_crystal_F_000 258
_exptl_crystal_size_max 0.12
_exptl_crystal_size_mid 0.04
_exptl_crystal_size_min 0.02
_refine_diff_density_max 1.032
_refine_diff_density_min -0.895
_refine_diff_density_rms 0.156
_refine_ls_abs_structure_details 'Flack H D (1983), Acta Cryst. A39, 876-881'
_refine_ls_abs_structure_Flack 0.074(7)
_refine_ls_extinction_method none
_refine_ls_goodness_of_fit_ref 0.968
_refine_ls_hydrogen_treatment constr
_refine_ls_matrix_type full
_refine_ls_number_parameters 102
_refine_ls_number_reflns 2606
_refine_ls_number_restraints 3
_refine_ls_restrained_S_all 0.967
_refine_ls_R_factor_all 0.0285
_refine_ls_R_factor_gt 0.0283
_refine_ls_shift/su_max 0.000
_refine_ls_shift/su_mean 0.000
_refine_ls_structure_factor_coef Fsqd
_refine_ls_weighting_details 'w=1/[\s^2^(Fo^2^)+(0.0420P)^2^+0.0000P] where P=(Fo^2^+2Fc^2^)/3'
_refine_ls_weighting_scheme calc
_refine_ls_wR_factor_gt 0.0720
_refine_ls_wR_factor_ref 0.0723
_reflns_number_gt 2586
_reflns_number_total 2606
_reflns_threshold_expression I>2sigma(I)
_cod_data_source_file b902771h.txt
_cod_data_source_block 09mj06
_cod_original_cell_volume 332.03(13)
_cod_database_code 7001320

loop_
_symmetry_equiv_pos_as_xyz
'x, y, z'

loop_
_atom_site_label
_atom_site_type_symbol
_atom_site_fract_x
_atom_site_fract_y
_atom_site_fract_z
_atom_site_U_iso_or_equiv
_atom_site_adp_type
_atom_site_occupancy
_atom_site_symmetry_multiplicity
_atom_site_calc_flag
_atom_site_refinement_flags
_atom_site_disorder_assembly
_atom_site_disorder_group
Te1 Te 0.34048(4) 0.76347(4) 0.61498(4) 0.01699(10) Uani 1 1 d . . .
Br1 Br -0.04552(8) 0.79193(9) 0.48743(9) 0.02487(13) Uani 1 1 d . . .
Br2 Br 0.48735(9) 0.97819(8) 0.45739(9) 0.02372(13) Uani 1 1 d . . .
Br3 Br 0.20115(9) 0.41616(8) 0.26934(9) 0.03034(15) Uani 1 1 d . . .
Br4 Br 0.48723(8) 1.07974(7) 0.99513(8) 0.02331(13) Uani 1 1 d . . .
S1 S 0.7121(2) 0.6452(2) 0.7692(2) 0.0199(2) Uani 1 1 d . . .
S2 S 0.2296(2) 0.5779(2) 0.8296(2) 0.0199(3) Uani 1 1 d . . .
C1 C 0.9189(10) 0.8693(9) 1.0034(10) 0.0288(12) Uani 1 1 d . . .
H1A H 0.8511 0.9422 1.0829 0.043 Uiso 1 1 calc R . .
H1B H 0.9883 0.9545 0.9593 0.043 Uiso 1 1 calc R . .
H1C H 1.0291 0.8322 1.0947 0.043 Uiso 1 1 calc R . .
C2 C 0.6217(9) 0.4981(8) 0.8812(9) 0.0219(10) Uani 1 1 d . . .
H2A H 0.5274 0.3623 0.7643 0.026 Uiso 1 1 calc R . .
H2B H 0.7510 0.4847 0.9820 0.026 Uiso 1 1 calc R . .
C3 C 0.4965(8) 0.5822(8) 0.9983(8) 0.0217(10) Uani 1 1 d . . .
H3A H 0.5857 0.7221 1.1072 0.026 Uiso 1 1 calc R . .
H3B H 0.4786 0.5048 1.0744 0.026 Uiso 1 1 calc R . .
C4 C 0.0847(10) 0.3158(9) 0.6514(10) 0.0328(13) Uani 1 1 d . . .
H4A H 0.1663 0.2607 0.5787 0.049 Uiso 1 1 calc R . .
H4B H -0.0599 0.2981 0.5454 0.049 Uiso 1 1 calc R . .
H4C H 0.0689 0.2457 0.7332 0.049 Uiso 1 1 calc R . .

loop_
_atom_site_aniso_label
_atom_site_aniso_U_11
_atom_site_aniso_U_22
_atom_site_aniso_U_33
_atom_site_aniso_U_23
_atom_site_aniso_U_13
_atom_site_aniso_U_12
Te1 0.01702(15) 0.01626(16) 0.01652(15) 0.00711(11) 0.00757(11) 0.00458(11)
Br1 0.0192(2) 0.0345(3) 0.0238(3) 0.0165(2) 0.0097(2) 0.0097(2)
Br2 0.0275(2) 0.0223(3) 0.0241(3) 0.0106(2) 0.0157(2) 0.0058(2)
Br3 0.0374(3) 0.0203(3) 0.0245(3) 0.0022(2) 0.0171(2) 0.0009(2)
Br4 0.0292(3) 0.0183(2) 0.0203(3) 0.0071(2) 0.0116(2) 0.0073(2)
S1 0.0183(5) 0.0216(6) 0.0209(6) 0.0096(5) 0.0106(5) 0.0064(5)
S2 0.0183(5) 0.0208(6) 0.0226(6) 0.0114(5) 0.0104(5) 0.0061(5)
C1 0.030(3) 0.022(3) 0.024(3) 0.004(2) 0.012(2) 0.002(2)
C2 0.023(2) 0.025(3) 0.024(3) 0.016(2) 0.012(2) 0.009(2)
C3 0.019(2) 0.025(2) 0.020(2) 0.011(2) 0.007(2) 0.008(2)
C4 0.036(3) 0.026(3) 0.036(3) 0.014(3) 0.018(3) 0.007(3)

loop_
_atom_type_symbol
_atom_type_description
_atom_type_scat_dispersion_real
_atom_type_scat_dispersion_imag
_atom_type_scat_source
C C 0.0033 0.0016 'International Tables Vol C Tables 4.2.6.8 and 6.1.1.4'
H H 0.0000 0.0000 'International Tables Vol C Tables 4.2.6.8 and 6.1.1.4'
S S 0.1246 0.1234 'International Tables Vol C Tables 4.2.6.8 and 6.1.1.4'
Br Br -0.2901 2.4595 'International Tables Vol C Tables 4.2.6.8 and 6.1.1.4'
Te Te -0.5308 1.6751 'International Tables Vol C Tables 4.2.6.8 and 6.1.1.4'

loop_
_geom_angle_atom_site_label_1
_geom_angle_atom_site_label_2
_geom_angle_atom_site_label_3
_geom_angle
_geom_angle_site_symmetry_1
_geom_angle_site_symmetry_3
_geom_angle_publ_flag
Br1 Te1 Br2 97.11(2) . . ?
Br1 Te1 Br3 91.76(3) . . ?
Br2 Te1 Br3 94.19(3) . . ?
Br1 Te1 Br4 91.21(3) . . ?
Br2 Te1 Br4 93.58(3) . . ?
Br3 Te1 Br4 171.27(2) . . ?
Br1 Te1 S2 86.32(3) . . ?
Br2 Te1 S2 172.61(3) . . ?
Br3 Te1 S2 92.23(4) . . ?
Br4 Te1 S2 79.77(4) . . ?
Br1 Te1 S1 164.46(3) . . ?
Br2 Te1 S1 97.79(3) . . ?
Br3 Te1 S1 82.77(4) . . ?
Br4 Te1 S1 92.25(4) . . ?
S2 Te1 S1 79.40(4) . . ?
C2 S1 C1 103.2(3) . . ?
C2 S1 Te1 99.85(18) . . ?
C1 S1 Te1 104.8(2) . . ?
C4 S2 C3 103.2(3) . . ?
C4 S2 Te1 109.5(2) . . ?
C3 S2 Te1 99.69(18) . . ?
S1 C1 H1A 109.5 . . ?
S1 C1 H1B 109.5 . . ?
H1A C1 H1B 109.5 . . ?
S1 C1 H1C 109.5 . . ?
H1A C1 H1C 109.5 . . ?
H1B C1 H1C 109.5 . . ?
C3 C2 S1 115.4(4) . . ?
C3 C2 H2A 108.4 . . ?
S1 C2 H2A 108.4 . . ?
C3 C2 H2B 108.4 . . ?
S1 C2 H2B 108.4 . . ?
H2A C2 H2B 107.5 . . ?
C2 C3 S2 115.1(4) . . ?
C2 C3 H3A 108.5 . . ?
S2 C3 H3A 108.5 . . ?
C2 C3 H3B 108.5 . . ?
S2 C3 H3B 108.5 . . ?
H3A C3 H3B 107.5 . . ?
S2 C4 H4A 109.5 . . ?
S2 C4 H4B 109.5 . . ?
H4A C4 H4B 109.5 . . ?
S2 C4 H4C 109.5 . . ?
H4A C4 H4C 109.5 . . ?
H4B C4 H4C 109.5 . . ?

loop_
_geom_bond_atom_site_label_1
_geom_bond_atom_site_label_2
_geom_bond_distance
_geom_bond_site_symmetry_2
_geom_bond_publ_flag
Te1 Br1 2.5867(8) . ?
Te1 Br2 2.6542(8) . ?
Te1 Br3 2.6669(9) . ?
Te1 Br4 2.6818(9) . ?
Te1 S2 2.7560(14) . ?
Te1 S1 2.8571(14) . ?
S1 C2 1.811(6) . ?
S1 C1 1.813(6) . ?
S2 C4 1.800(6) . ?
S2 C3 1.815(5) . ?
C1 H1A 0.9800 . ?
C1 H1B 0.9800 . ?
C1 H1C 0.9800 . ?
C2 C3 1.531(8) . ?
C2 H2A 0.9900 . ?
C2 H2B 0.9900 . ?
C3 H3A 0.9900 . ?
C3 H3B 0.9900 . ?
C4 H4A 0.9800 . ?
C4 H4B 0.9800 . ?
C4 H4C 0.9800 . ?

loop_
_geom_torsion_atom_site_label_1
_geom_torsion_atom_site_label_2
_geom_torsion_atom_site_label_3
_geom_torsion_atom_site_label_4
_geom_torsion
_geom_torsion_site_symmetry_1
_geom_torsion_site_symmetry_2
_geom_torsion_site_symmetry_3
_geom_torsion_site_symmetry_4
_geom_torsion_publ_flag
Br1 Te1 S1 C2 -17.0(2) . . . . ?
Br2 Te1 S1 C2 179.66(19) . . . . ?
Br3 Te1 S1 C2 -87.08(19) . . . . ?
Br4 Te1 S1 C2 85.73(19) . . . . ?
S2 Te1 S1 C2 6.57(19) . . . . ?
Br1 Te1 S1 C1 -123.5(2) . . . . ?
Br2 Te1 S1 C1 73.1(2) . . . . ?
Br3 Te1 S1 C1 166.4(2) . . . . ?
Br4 Te1 S1 C1 -20.8(2) . . . . ?
S2 Te1 S1 C1 -100.0(2) . . . . ?
Br1 Te1 S2 C4 84.8(2) . . . . ?
Br3 Te1 S2 C4 -6.8(2) . . . . ?
Br4 Te1 S2 C4 176.7(2) . . . . ?
S1 Te1 S2 C4 -89.1(2) . . . . ?
Br1 Te1 S2 C3 -167.42(18) . . . . ?
Br3 Te1 S2 C3 100.96(18) . . . . ?
Br4 Te1 S2 C3 -75.52(18) . . . . ?
S1 Te1 S2 C3 18.74(17) . . . . ?
C1 S1 C2 C3 68.3(5) . . . . ?
Te1 S1 C2 C3 -39.5(4) . . . . ?
S1 C2 C3 S2 68.3(5) . . . . ?
C4 S2 C3 C2 61.1(5) . . . . ?
Te1 S2 C3 C2 -51.8(4) . . . . ?
